data_7039035
loop_
_publ_author_name
'Schmidt, Andrea'
'Hollering, Manuela'
'Drees, Markus'
'Casini, Angela'
'K\"uhn, Fritz E'

_publ_section_title
;
 Supramolecular exo-functionalized palladium cages: fluorescent properties
 and biological activity.
;
_journal_issue 20
_journal_name_full 'Dalton transactions (Cambridge, England : 2003)'
_journal_page_first 8556
_journal_page_last 8565
_journal_paper_doi 10.1039/c6dt00654j
_journal_volume 45
_journal_year 2016
_chemical_compound_source 'see text'
_chemical_formula_moiety 'C120 H72 N16 O4 Pd2, 4(B F4), 4(C3 H7 N O)'
_chemical_formula_sum 'C132 H100 B4 F16 N20 O8 Pd2'
_chemical_formula_weight 2654.36
_space_group_IT_number 2
_symmetry_cell_setting triclinic
_symmetry_Int_Tables_number 2
_symmetry_space_group_name_Hall '-P 1'
_symmetry_space_group_name_H-M 'P -1'
_atom_sites_solution_hydrogens geom
_audit_update_record
;
2016-02-17 deposited with the CCDC.
2016-04-15 downloaded from the CCDC.
;
_cell_angle_alpha 96.260(3)
_cell_angle_beta 106.117(3)
_cell_angle_gamma 111.790(3)
_cell_formula_units_Z 1
_cell_length_a 15.1234(10)
_cell_length_b 16.0574(10)
_cell_length_c 19.3244(12)
_cell_measurement_reflns_used 9903
_cell_measurement_temperature 100
_cell_measurement_theta_max 25.5078
_cell_measurement_theta_min 2.2548
_cell_volume 4066.2(5)
_computing_cell_refinement 'SAINT (Bruker, 2012)'
_computing_data_collection 'APEX II Control Software (Bruker, 2013)'
_computing_data_reduction 'SAINT (Bruker, 2012)'
_computing_molecular_graphics 'PLATON (Spek, 2011)'
_computing_publication_material 'PLATON (Spek, 2011), enCIFer (Allen, 2004)'
_computing_structure_refinement 'SHELXL2014 (Sheldrick, 2014), SHELXLE (Huebschle, 2011)'
_computing_structure_solution 'SHELXS97 (Sheldrick, 1997)'
_diffrn_ambient_temperature 100
_diffrn_detector ' CCD plate '
_diffrn_detector_area_resol_mean 16
_diffrn_measured_fraction_theta_full 0.992
_diffrn_measured_fraction_theta_max 0.992
_diffrn_measurement_device ' \k-geometry diffractometer '
_diffrn_measurement_device_type ' Bruker APEX-II CCD '
_diffrn_measurement_method ' phi- and omega-rotation '
_diffrn_radiation_monochromator 'Triumph Optic'
_diffrn_radiation_probe x-ray
_diffrn_radiation_source 'fine-focus sealed tube'
_diffrn_radiation_type MoK\a
_diffrn_radiation_wavelength 0.71073
_diffrn_reflns_av_R_equivalents 0.0395
_diffrn_reflns_av_sigmaI/netI 0.0365
_diffrn_reflns_limit_h_max 18
_diffrn_reflns_limit_h_min -18
_diffrn_reflns_limit_k_max 19
_diffrn_reflns_limit_k_min -19
_diffrn_reflns_limit_l_max 23
_diffrn_reflns_limit_l_min -23
_diffrn_reflns_number 94388
_diffrn_reflns_reduction_process
;
;
_diffrn_reflns_theta_full 25.24
_diffrn_reflns_theta_max 25.68
_diffrn_reflns_theta_min 1.83
_exptl_absorpt_coefficient_mu 0.290
_exptl_absorpt_correction_T_max 0.7453
_exptl_absorpt_correction_T_min 0.6772
_exptl_absorpt_correction_type multi-scan
_exptl_absorpt_process_details 'SADABS, Bruker, 2008b'
_exptl_crystal_colour 'light yellow'
_exptl_crystal_density_diffrn 1.084
_exptl_crystal_density_method 'Not Measured'
_exptl_crystal_description fragment
_exptl_crystal_F_000 1352
_exptl_crystal_size_max 0.348
_exptl_crystal_size_mid 0.214
_exptl_crystal_size_min 0.187
_refine_diff_density_max 1.775
_refine_diff_density_min -0.731
_refine_diff_density_rms 0.083
_refine_ls_extinction_method none
_refine_ls_goodness_of_fit_ref 1.081
_refine_ls_hydrogen_treatment constr
_refine_ls_matrix_type full
_refine_ls_number_parameters 970
_refine_ls_number_reflns 15332
_refine_ls_number_restraints 306
_refine_ls_restrained_S_all 1.088
_refine_ls_R_factor_all 0.0681
_refine_ls_R_factor_gt 0.0573
_refine_ls_shift/su_max 0.001
_refine_ls_shift/su_mean 0.000
_refine_ls_structure_factor_coef Fsqd
_refine_ls_weighting_details 'W=1/[\S^2^(FO^2^)+(0.0770P)^2^+7.5907P] WHERE P=(FO^2^+2FC^2^)/3'
_refine_ls_weighting_scheme calc
_refine_ls_wR_factor_gt 0.1544
_refine_ls_wR_factor_ref 0.1605
_reflns_number_gt 13014
_reflns_number_total 15332
_reflns_threshold_expression I>2\s(i)
_cod_data_source_file c6dt00654j2.cif
_cod_data_source_block compound_1b
_cod_depositor_comments 'Adding full bibliography for 7039035.cif.'
_cod_database_code 7039035
_shelxl_version_number 2014/6

loop_
_symmetry_equiv_pos_site_id
_symmetry_equiv_pos_as_xyz
1 x,y,z
2 -x,-y,-z

loop_
_atom_site_label
_atom_site_type_symbol
_atom_site_fract_x
_atom_site_fract_y
_atom_site_fract_z
_atom_site_U_iso_or_equiv
_atom_site_adp_type
_atom_site_occupancy
_atom_site_site_symmetry_order
_atom_site_calc_flag
_atom_site_refinement_flags_posn
_atom_site_refinement_flags_adp
_atom_site_refinement_flags_occupancy
_atom_site_disorder_assembly
_atom_site_disorder_group
Pd1 Pd 0.19556(2) 1.08597(2) 0.28610(2) 0.02416(9) Uani 1 1 d . . . . .
F1 F 0.84337(17) 0.58820(18) 0.37421(13) 0.0477(6) Uani 1 1 d . . . . .
B1 B 0.7449(3) 0.5629(3) 0.3235(3) 0.0378(10) Uani 1 1 d . . . . .
O1 O 1.1094(3) 1.4525(3) 0.4153(3) 0.0743(13) Uani 1 1 d . . . . .
N1 N 0.3024(2) 1.2006(2) 0.27703(15) 0.0264(6) Uani 1 1 d . . . . .
C1 C 0.2797(3) 1.2637(3) 0.2440(2) 0.0367(9) Uani 1 1 d . . . . .
H1 H 0.2109 1.2545 0.2246 0.044 Uiso 1 1 calc R U . . .
O2 O 0.4427(2) 0.4799(2) 0.14664(15) 0.0467(7) Uani 1 1 d . . . . .
N2 N 0.1972(2) 1.0163(2) 0.19257(16) 0.0288(6) Uani 1 1 d . . . . .
B2 B 0.9364(6) 0.1170(5) 0.1544(3) 0.0406(16) Uani 0.707(10) 1 d D U P A 1
F5 F 0.9159(3) 0.1648(3) 0.1030(2) 0.0537(14) Uani 0.707(10) 1 d D U P A 1
F6 F 0.9041(5) 0.1322(6) 0.2115(3) 0.104(2) Uani 0.707(10) 1 d D U P A 1
F7 F 0.8959(7) 0.0260(4) 0.1205(3) 0.118(3) Uani 0.707(10) 1 d D U P A 1
F8 F 1.0377(3) 0.1426(5) 0.1883(3) 0.0753(17) Uani 0.707(10) 1 d D U P A 1
B2A B 0.9412(17) 0.1154(16) 0.1528(14) 0.120(4) Uani 0.293(10) 1 d D U P A 2
F5A F 0.8798(15) 0.1446(17) 0.1066(13) 0.120(4) Uani 0.293(10) 1 d D U P A 2
F6A F 0.8807(12) 0.0623(16) 0.1859(12) 0.123(4) Uani 0.293(10) 1 d D U P A 2
F7A F 0.9642(14) 0.0543(14) 0.1150(10) 0.119(4) Uani 0.293(10) 1 d D U P A 2
F8A F 1.0320(13) 0.1863(14) 0.1936(11) 0.120(4) Uani 0.293(10) 1 d D U P A 2
F2 F 0.72480(19) 0.49059(17) 0.26683(13) 0.0469(6) Uani 1 1 d . . . . .
C2 C 0.3547(3) 1.3411(3) 0.2379(3) 0.0444(10) Uani 1 1 d . . . . .
H2 H 0.3377 1.3850 0.2148 0.053 Uiso 1 1 calc R U . . .
F3 F 0.6754(2) 0.5364(2) 0.35875(18) 0.0656(8) Uani 1 1 d . . . . .
O3 O 0.3692(2) 1.0267(2) 0.37812(15) 0.0411(7) Uani 1 1 d . . . . .
N3 N 0.0913(2) 0.9710(2) 0.29863(15) 0.0281(6) Uani 1 1 d . . . . .
C3 C 0.4540(3) 1.3542(3) 0.2655(2) 0.0418(10) Uani 1 1 d . . . . .
H3 H 0.5063 1.4072 0.2615 0.050 Uiso 1 1 calc R U . . .
O4 O 0.5155(3) 0.6875(2) 0.5222(2) 0.0617(9) Uani 1 1 d . . . . .
F4 F 0.74349(19) 0.63884(19) 0.29693(18) 0.0639(8) Uani 1 1 d . . . . .
N4 N 0.1976(2) 1.15776(19) 0.37944(15) 0.0237(6) Uani 1 1 d . . . . .
C4 C 0.4777(3) 1.2891(3) 0.29950(19) 0.0298(8) Uani 1 1 d . . . . .
N5 N 0.7825(2) 1.2712(2) 0.44635(17) 0.0314(7) Uani 1 1 d . . . . .
C5 C 0.3989(3) 1.2137(2) 0.30449(18) 0.0266(7) Uani 1 1 d . . . . .
H5 H 0.4142 1.1696 0.3284 0.032 Uiso 1 1 calc R U . . .
N6 N 1.0209(2) 1.5330(2) 0.36787(17) 0.0299(7) Uani 1 1 d . . . . .
H6N H 0.9633 1.5381 0.3610 0.036 Uiso 1 1 calc R U . . .
C6 C 0.5797(3) 1.2991(3) 0.3317(2) 0.0333(8) Uani 1 1 d . . . . .
N7 N 0.4904(3) 0.7957(2) 0.26413(17) 0.0374(7) Uani 1 1 d . . . . .
C7 C 0.6636(3) 1.3066(3) 0.3612(2) 0.0318(8) Uani 1 1 d . . . . .
C8 C 0.7670(3) 1.3226(3) 0.3974(2) 0.0301(8) Uani 1 1 d . . . . .
N9 N 0.5335(2) 1.0522(2) 0.43142(19) 0.0388(8) Uani 1 1 d . . . . .
C9 C 0.8443(3) 1.3883(3) 0.3815(2) 0.0300(8) Uani 1 1 d . . . . .
H9 H 0.8293 1.4222 0.3461 0.036 Uiso 1 1 calc R U . . .
C10 C 0.9435(3) 1.4035(3) 0.4181(2) 0.0293(8) Uani 1 1 d . . . . .
N10 N 0.4116(3) 0.5421(3) 0.4526(2) 0.0440(8) Uani 1 1 d . . . . .
C11 C 1.0330(3) 1.4659(3) 0.4015(2) 0.0348(9) Uani 1 1 d . . . . .
C12 C 1.0932(3) 1.5956(2) 0.3430(2) 0.0301(8) Uani 1 1 d . . . . .
C13 C 1.1960(3) 1.6227(3) 0.3760(2) 0.0377(9) Uani 1 1 d . . . . .
H13 H 1.2201 1.5980 0.4159 0.045 Uiso 1 1 calc R U . . .
C14 C 1.2652(3) 1.6866(3) 0.3513(3) 0.0455(10) Uani 1 1 d . . . . .
H14 H 1.3358 1.7038 0.3739 0.055 Uiso 1 1 calc R U . . .
C15 C 1.2325(3) 1.7243(3) 0.2954(3) 0.0489(11) Uani 1 1 d . . . . .
H15 H 1.2806 1.7686 0.2800 0.059 Uiso 1 1 calc R U . . .
C16 C 1.1277(3) 1.6984(3) 0.2598(3) 0.0425(10) Uani 1 1 d . . . . .
C17 C 1.0558(3) 1.6321(3) 0.2830(2) 0.0351(9) Uani 1 1 d . . . . .
C21 C 0.9508(3) 1.6052(3) 0.2451(2) 0.0406(9) Uani 1 1 d . . . . .
H21 H 0.9020 1.5606 0.2596 0.049 Uiso 1 1 calc R U . . .
C20 C 0.9191(4) 1.6430(4) 0.1880(3) 0.0538(12) Uani 1 1 d . . . . .
H20 H 0.8487 1.6247 0.1636 0.065 Uiso 1 1 calc R U . . .
C19 C 0.9898(4) 1.7081(4) 0.1655(3) 0.0616(14) Uani 1 1 d . . . . .
H19 H 0.9671 1.7332 0.1255 0.074 Uiso 1 1 calc R U . . .
C18 C 1.0905(4) 1.7356(4) 0.2005(3) 0.0617(14) Uani 1 1 d . . . . .
H18 H 1.1375 1.7809 0.1852 0.074 Uiso 1 1 calc R U . . .
C26 C 0.2532(3) 0.9690(3) 0.2007(2) 0.0320(8) Uani 1 1 d . . . . .
H26 H 0.2872 0.9666 0.2494 0.038 Uiso 1 1 calc R U . . .
C25 C 0.2644(3) 0.9220(3) 0.1404(2) 0.0358(9) Uani 1 1 d . . . . .
C24 C 0.2163(4) 0.9287(4) 0.0702(2) 0.0537(12) Uani 1 1 d . . . . .
H24 H 0.2218 0.8984 0.0276 0.064 Uiso 1 1 calc R U . . .
C23 C 0.1604(4) 0.9801(4) 0.0633(2) 0.0593(14) Uani 1 1 d . . . . .
H23 H 0.1274 0.9857 0.0156 0.071 Uiso 1 1 calc R U . . .
C22 C 0.1518(3) 1.0236(3) 0.1251(2) 0.0442(10) Uani 1 1 d . . . . .
H22 H 0.1132 1.0591 0.1196 0.053 Uiso 1 1 calc R U . . .
C27 C 0.3238(3) 0.8704(3) 0.1549(2) 0.0380(9) Uani 1 1 d . . . . .
C28 C 0.3700(3) 0.8262(3) 0.1734(2) 0.0396(9) Uani 1 1 d . . . . .
C29 C 0.4204(3) 0.7668(3) 0.19520(19) 0.0339(8) Uani 1 1 d . . . . .
C30 C 0.3937(3) 0.6842(3) 0.1459(2) 0.0347(8) Uani 1 1 d . . . . .
H30 H 0.3450 0.6680 0.0977 0.042 Uiso 1 1 calc R U . . .
C31 C 0.4386(3) 0.6266(3) 0.1677(2) 0.0331(8) Uani 1 1 d . . . . .
C32 C 0.4135(3) 0.5342(3) 0.1201(2) 0.0339(8) Uani 1 1 d . . . . .
N8 N 0.3638(12) 0.5186(11) 0.0507(9) 0.0462(15) Uani 0.473(11) 1 d D U P B 3
H8N H 0.3472 0.5626 0.0364 0.055 Uiso 0.473(11) 1 calc R U P B 3
C33 C 0.3326(13) 0.4385(8) -0.0057(8) 0.0469(14) Uani 0.473(11) 1 d D U P B 3
C34 C 0.3731(8) 0.4495(8) -0.0609(5) 0.0470(14) Uani 0.473(11) 1 d D U P B 3
H34 H 0.4157 0.5096 -0.0625 0.056 Uiso 0.473(11) 1 calc R U P B 3
C35 C 0.3520(8) 0.3730(8) -0.1150(5) 0.0478(14) Uani 0.473(11) 1 d D U P B 3
H35 H 0.3804 0.3815 -0.1532 0.057 Uiso 0.473(11) 1 calc R U P B 3
C36 C 0.2918(9) 0.2868(8) -0.1136(6) 0.0491(14) Uani 0.473(11) 1 d D U P B 3
H36 H 0.2801 0.2356 -0.1502 0.059 Uiso 0.473(11) 1 calc R U P B 3
C37 C 0.2451(8) 0.2710(7) -0.0580(6) 0.0491(14) Uani 0.473(11) 1 d D U P B 3
C38 C 0.2643(10) 0.3508(7) -0.0042(6) 0.0482(14) Uani 0.473(11) 1 d D U P B 3
C39 C 0.1794(9) 0.1855(7) -0.0562(6) 0.0504(15) Uani 0.473(11) 1 d D U P B 3
H39 H 0.1699 0.1319 -0.0891 0.060 Uiso 0.473(11) 1 calc R U P B 3
C40 C 0.1273(9) 0.1767(7) -0.0072(6) 0.0506(15) Uani 0.473(11) 1 d D U P B 3
H40 H 0.0792 0.1173 -0.0091 0.061 Uiso 0.473(11) 1 calc R U P B 3
C41 C 0.1436(8) 0.2534(7) 0.0456(6) 0.0505(15) Uani 0.473(11) 1 d D U P B 3
H41 H 0.1083 0.2462 0.0799 0.061 Uiso 0.473(11) 1 calc R U P B 3
C42 C 0.2113(9) 0.3382(7) 0.0462(6) 0.0494(14) Uani 0.473(11) 1 d D U P B 3
H42 H 0.2232 0.3905 0.0818 0.059 Uiso 0.473(11) 1 calc R U P B 3
N8A N 0.3524(10) 0.5146(9) 0.0450(7) 0.0365(13) Uani 0.527(11) 1 d D U P B 4
H8O H 0.3308 0.5545 0.0272 0.044 Uiso 0.527(11) 1 calc R U P B 4
C33A C 0.3271(11) 0.4269(6) -0.0011(7) 0.0375(12) Uani 0.527(11) 1 d D U P B 4
C34A C 0.3677(7) 0.4194(6) -0.0549(4) 0.0387(12) Uani 0.527(11) 1 d D U P B 4
H34A H 0.4171 0.4735 -0.0602 0.046 Uiso 0.527(11) 1 calc R U P B 4
C35A C 0.3390(7) 0.3342(7) -0.1030(4) 0.0398(12) Uani 0.527(11) 1 d D U P B 4
H35A H 0.3676 0.3307 -0.1406 0.048 Uiso 0.527(11) 1 calc R U P B 4
C36A C 0.2689(6) 0.2567(6) -0.0942(5) 0.0399(12) Uani 0.527(11) 1 d D U P B 4
H36A H 0.2520 0.1985 -0.1245 0.048 Uiso 0.527(11) 1 calc R U P B 4
C37A C 0.2202(7) 0.2601(6) -0.0407(5) 0.0389(12) Uani 0.527(11) 1 d D U P B 4
C38A C 0.2513(8) 0.3481(6) 0.0071(5) 0.0378(12) Uani 0.527(11) 1 d D U P B 4
C39A C 0.1457(7) 0.1812(6) -0.0348(5) 0.0396(13) Uani 0.527(11) 1 d D U P B 4
H39A H 0.1264 0.1225 -0.0655 0.047 Uiso 0.527(11) 1 calc R U P B 4
C40A C 0.1001(7) 0.1901(6) 0.0168(5) 0.0397(13) Uani 0.527(11) 1 d D U P B 4
H40A H 0.0497 0.1363 0.0215 0.048 Uiso 0.527(11) 1 calc R U P B 4
C41A C 0.1262(6) 0.2774(6) 0.0636(5) 0.0393(13) Uani 0.527(11) 1 d D U P B 4
H41A H 0.0922 0.2818 0.0975 0.047 Uiso 0.527(11) 1 calc R U P B 4
C42A C 0.1997(7) 0.3526(6) 0.0583(5) 0.0382(12) Uani 0.527(11) 1 d D U P B 4
H42A H 0.2181 0.4106 0.0896 0.046 Uiso 0.527(11) 1 calc R U P B 4
C54 C 0.2024(3) 1.2604(3) 0.5054(2) 0.0432(10) Uani 1 1 d . . . . .
H54 H 0.2031 1.2954 0.5486 0.052 Uiso 1 1 calc R U . . .
C53 C 0.1395(4) 1.2548(3) 0.4363(3) 0.0487(11) Uani 1 1 d . . . . .
H53 H 0.0976 1.2872 0.4317 0.058 Uiso 1 1 calc R U . . .
C52 C 0.1375(3) 1.2025(3) 0.3742(2) 0.0343(8) Uani 1 1 d . . . . .
H52 H 0.0930 1.1978 0.3269 0.041 Uiso 1 1 calc R U . . .
C51 C 0.0389(3) 0.6476(2) 0.52974(19) 0.0280(7) Uani 1 1 d . . . . .
H51 H -0.0284 0.6382 0.5029 0.034 Uiso 1 1 calc R U . . .
C50 C 0.1204(3) 0.7118(3) 0.51767(19) 0.0299(8) Uani 1 1 d . . . . .
C49 C 0.1027(3) 0.7648(3) 0.4639(2) 0.0308(8) Uani 1 1 d . . . . .
C48 C 0.0823(3) 0.8052(3) 0.4181(2) 0.0311(8) Uani 1 1 d . . . . .
C47 C 0.1200(3) 0.9249(2) 0.34742(19) 0.0273(7) Uani 1 1 d . . . . .
H47 H 0.1904 0.9429 0.3720 0.033 Uiso 1 1 calc R U . . .
C46 C 0.0503(3) 0.8513(3) 0.3633(2) 0.0310(8) Uani 1 1 d . . . . .
C45 C -0.0529(3) 0.8249(3) 0.3267(2) 0.0440(10) Uani 1 1 d . . . . .
H45 H -0.1023 0.7743 0.3359 0.053 Uiso 1 1 calc R U . . .
C44 C -0.0822(3) 0.8731(3) 0.2771(2) 0.0476(11) Uani 1 1 d . . . . .
H44 H -0.1521 0.8564 0.2519 0.057 Uiso 1 1 calc R U . . .
C43 C -0.0085(3) 0.9464(3) 0.2643(2) 0.0405(10) Uani 1 1 d . . . . .
H43 H -0.0290 0.9799 0.2304 0.049 Uiso 1 1 calc R U . . .
C56 C 0.2609(3) 1.1641(2) 0.44614(19) 0.0265(7) Uani 1 1 d . . . . .
H56 H 0.3043 1.1335 0.4491 0.032 Uiso 1 1 calc R U . . .
C55 C 0.2646(3) 1.2141(3) 0.5109(2) 0.0316(8) Uani 1 1 d . . . . .
C59 C 0.4656(3) 1.2608(3) 0.7161(2) 0.0372(9) Uani 1 1 d . . . . .
C58 C 0.3916(3) 1.2333(3) 0.6417(2) 0.0394(9) Uani 1 1 d . . . . .
C57 C 0.3339(3) 1.2210(3) 0.5818(2) 0.0364(9) Uani 1 1 d . . . . .
C60 C 0.4886(3) 1.3451(3) 0.7616(2) 0.0354(9) Uani 1 1 d . . . . .
H60 H 0.4551 1.3826 0.7447 0.042 Uiso 1 1 calc R U . . .
C62 C 0.6146(4) 1.0215(4) 0.4368(3) 0.0595(13) Uani 1 1 d . . . . .
H62A H 0.5894 0.9652 0.3981 0.089 Uiso 1 1 calc R U . . .
H62B H 0.6364 1.0088 0.4856 0.089 Uiso 1 1 calc R U . . .
H62C H 0.6722 1.0700 0.4303 0.089 Uiso 1 1 calc R U . . .
C61 C 0.5612(3) 1.1390(3) 0.4840(2) 0.0467(10) Uani 1 1 d . . . . .
H61A H 0.5048 1.1573 0.4719 0.070 Uiso 1 1 calc R U . . .
H61B H 0.6214 1.1876 0.4804 0.070 Uiso 1 1 calc R U . . .
H61C H 0.5760 1.1300 0.5346 0.070 Uiso 1 1 calc R U . . .
C63 C 0.4411(3) 1.0061(3) 0.3832(2) 0.0411(9) Uani 1 1 d . . . . .
H63 H 0.4287 0.9521 0.3493 0.049 Uiso 1 1 calc R U . . .
C66 C 0.4486(4) 0.6115(4) 0.5114(3) 0.0601(13) Uani 1 1 d . . . . .
H66 H 0.4195 0.6005 0.5491 0.072 Uiso 1 1 calc R U . . .
C65 C 0.4504(5) 0.5552(4) 0.3914(3) 0.0778(17) Uani 1 1 d . . . . .
H65A H 0.3935 0.5335 0.3444 0.117 Uiso 1 1 calc R U . . .
H65B H 0.4910 0.5199 0.3901 0.117 Uiso 1 1 calc R U . . .
H65C H 0.4929 0.6208 0.3984 0.117 Uiso 1 1 calc R U . . .
C64 C 0.3348(4) 0.4521(4) 0.4458(3) 0.0647(14) Uani 1 1 d . . . . .
H64A H 0.3623 0.4059 0.4421 0.097 Uiso 1 1 calc R U . . .
H64B H 0.2760 0.4366 0.4011 0.097 Uiso 1 1 calc R U . . .
H64C H 0.3140 0.4525 0.4895 0.097 Uiso 1 1 calc R U . . .

loop_
_atom_site_aniso_label
_atom_site_aniso_U_11
_atom_site_aniso_U_22
_atom_site_aniso_U_33
_atom_site_aniso_U_23
_atom_site_aniso_U_13
_atom_site_aniso_U_12
Pd1 0.02734(15) 0.02210(15) 0.02057(14) 0.00661(10) 0.00374(10) 0.01061(11)
F1 0.0355(13) 0.0546(16) 0.0458(14) 0.0045(11) 0.0041(11) 0.0207(11)
B1 0.030(2) 0.030(2) 0.050(3) 0.0037(19) 0.010(2) 0.0133(19)
O1 0.0489(19) 0.086(3) 0.142(4) 0.086(3) 0.059(2) 0.051(2)
N1 0.0275(15) 0.0299(17) 0.0200(14) 0.0085(12) 0.0053(12) 0.0115(13)
C1 0.0286(19) 0.036(2) 0.045(2) 0.0208(18) 0.0064(17) 0.0142(17)
O2 0.0514(18) 0.0336(16) 0.0349(15) 0.0036(12) -0.0065(13) 0.0131(13)
N2 0.0313(16) 0.0249(16) 0.0253(15) 0.0053(12) 0.0055(13) 0.0098(13)
B2 0.051(3) 0.057(3) 0.028(3) 0.015(2) 0.007(2) 0.041(3)
F5 0.065(3) 0.061(3) 0.0304(19) 0.0088(17) -0.0098(19) 0.040(2)
F6 0.107(4) 0.146(6) 0.069(3) 0.021(3) 0.055(3) 0.046(4)
F7 0.169(6) 0.049(3) 0.066(3) -0.007(2) -0.048(4) 0.043(3)
F8 0.047(2) 0.109(4) 0.064(3) 0.033(3) -0.0069(19) 0.043(2)
B2A 0.086(6) 0.142(8) 0.134(7) 0.048(6) 0.028(5) 0.053(5)
F5A 0.086(6) 0.142(8) 0.135(7) 0.046(6) 0.027(5) 0.055(5)
F6A 0.089(6) 0.144(8) 0.135(7) 0.047(6) 0.030(5) 0.051(5)
F7A 0.086(6) 0.141(8) 0.134(7) 0.049(6) 0.027(5) 0.054(5)
F8A 0.086(6) 0.142(8) 0.134(7) 0.047(6) 0.027(5) 0.053(5)
F2 0.0496(14) 0.0397(14) 0.0460(14) 0.0023(11) 0.0116(11) 0.0189(11)
C2 0.038(2) 0.042(3) 0.056(3) 0.028(2) 0.009(2) 0.0199(19)
F3 0.0467(15) 0.0553(18) 0.084(2) -0.0072(15) 0.0345(15) 0.0085(13)
O3 0.0337(15) 0.0500(18) 0.0397(16) 0.0169(13) 0.0071(12) 0.0201(13)
N3 0.0296(16) 0.0263(16) 0.0202(14) 0.0054(11) 0.0004(12) 0.0089(13)
C3 0.038(2) 0.038(2) 0.046(2) 0.0200(19) 0.0115(19) 0.0123(18)
O4 0.057(2) 0.043(2) 0.067(2) -0.0001(16) 0.0241(18) 0.0039(16)
F4 0.0406(14) 0.0403(16) 0.099(2) 0.0193(14) 0.0033(14) 0.0189(12)
N4 0.0190(13) 0.0225(15) 0.0265(15) 0.0063(11) 0.0035(11) 0.0085(11)
C4 0.0273(18) 0.034(2) 0.0256(18) 0.0099(15) 0.0051(14) 0.0124(15)
N5 0.0299(16) 0.0350(18) 0.0309(16) 0.0124(13) 0.0099(13) 0.0146(14)
C5 0.0295(18) 0.0268(19) 0.0229(17) 0.0082(14) 0.0047(14) 0.0138(15)
N6 0.0281(15) 0.0303(17) 0.0398(17) 0.0165(13) 0.0152(13) 0.0164(13)
C6 0.033(2) 0.029(2) 0.036(2) 0.0122(16) 0.0110(17) 0.0101(16)
N7 0.047(2) 0.0359(19) 0.0272(16) 0.0058(13) 0.0131(15) 0.0157(15)
C7 0.0274(19) 0.033(2) 0.0327(19) 0.0135(16) 0.0082(16) 0.0101(16)
C8 0.0265(18) 0.034(2) 0.0304(19) 0.0100(15) 0.0092(15) 0.0136(15)
N9 0.0351(18) 0.039(2) 0.0393(19) 0.0121(15) 0.0102(15) 0.0136(15)
C9 0.0310(19) 0.036(2) 0.0287(18) 0.0147(15) 0.0105(15) 0.0183(16)
C10 0.036(2) 0.030(2) 0.0343(19) 0.0150(15) 0.0172(16) 0.0219(16)
N10 0.0357(19) 0.044(2) 0.045(2) 0.0075(16) 0.0091(16) 0.0143(16)
C11 0.030(2) 0.038(2) 0.046(2) 0.0217(18) 0.0183(17) 0.0183(17)
C12 0.0318(19) 0.0229(19) 0.039(2) 0.0082(15) 0.0152(16) 0.0130(15)
C13 0.033(2) 0.037(2) 0.042(2) 0.0090(17) 0.0129(17) 0.0144(17)
C14 0.032(2) 0.044(3) 0.056(3) 0.007(2) 0.018(2) 0.0100(19)
C15 0.045(3) 0.039(3) 0.063(3) 0.019(2) 0.029(2) 0.009(2)
C16 0.043(2) 0.036(2) 0.054(3) 0.0196(19) 0.023(2) 0.0159(19)
C17 0.039(2) 0.029(2) 0.046(2) 0.0152(17) 0.0227(18) 0.0169(17)
C21 0.042(2) 0.037(2) 0.055(3) 0.0236(19) 0.023(2) 0.0219(19)
C20 0.048(3) 0.063(3) 0.067(3) 0.040(3) 0.022(2) 0.032(2)
C19 0.063(3) 0.069(4) 0.073(3) 0.051(3) 0.027(3) 0.038(3)
C18 0.066(3) 0.056(3) 0.078(4) 0.043(3) 0.039(3) 0.024(3)
C26 0.038(2) 0.030(2) 0.0243(18) 0.0072(15) 0.0098(16) 0.0108(16)
C25 0.045(2) 0.029(2) 0.031(2) 0.0042(15) 0.0152(17) 0.0137(17)
C24 0.079(3) 0.061(3) 0.024(2) 0.0023(19) 0.014(2) 0.038(3)
C23 0.078(4) 0.079(4) 0.025(2) 0.008(2) 0.005(2) 0.047(3)
C22 0.054(3) 0.055(3) 0.0238(19) 0.0069(18) 0.0043(18) 0.029(2)
C27 0.049(2) 0.034(2) 0.030(2) 0.0048(16) 0.0148(18) 0.0165(19)
C28 0.051(2) 0.040(2) 0.029(2) 0.0050(17) 0.0156(18) 0.021(2)
C29 0.044(2) 0.039(2) 0.0212(18) 0.0046(15) 0.0136(16) 0.0185(18)
C30 0.042(2) 0.035(2) 0.0290(19) 0.0092(16) 0.0146(17) 0.0162(18)
C31 0.035(2) 0.035(2) 0.0240(18) 0.0069(15) 0.0101(15) 0.0099(16)
C32 0.035(2) 0.033(2) 0.0255(18) 0.0100(15) 0.0037(15) 0.0103(17)
N8 0.053(3) 0.050(2) 0.031(2) 0.0058(16) -0.0013(18) 0.028(2)
C33 0.052(2) 0.051(2) 0.031(2) 0.0052(15) -0.0018(16) 0.0278(18)
C34 0.052(2) 0.051(2) 0.032(2) 0.0047(16) -0.0014(16) 0.0281(18)
C35 0.053(2) 0.051(2) 0.032(2) 0.0043(16) -0.0013(16) 0.0275(18)
C36 0.054(2) 0.051(2) 0.033(2) 0.0041(16) -0.0018(16) 0.0262(18)
C37 0.054(2) 0.051(2) 0.0328(19) 0.0045(15) -0.0020(16) 0.0259(17)
C38 0.053(2) 0.051(2) 0.0320(19) 0.0052(15) -0.0022(16) 0.0267(17)
C39 0.055(2) 0.052(2) 0.034(2) 0.0042(15) -0.0019(17) 0.0250(18)
C40 0.055(2) 0.052(2) 0.034(2) 0.0043(16) -0.0016(17) 0.0246(18)
C41 0.055(2) 0.052(2) 0.033(2) 0.0046(16) -0.0015(17) 0.0246(18)
C42 0.055(2) 0.052(2) 0.033(2) 0.0049(15) -0.0016(16) 0.0255(18)
N8A 0.041(2) 0.042(2) 0.0237(19) 0.0056(14) 0.0049(15) 0.0204(16)
C33A 0.0414(18) 0.0429(19) 0.0249(17) 0.0046(13) 0.0045(13) 0.0202(14)
C34A 0.0418(18) 0.044(2) 0.0259(17) 0.0034(13) 0.0051(13) 0.0194(15)
C35A 0.0430(18) 0.044(2) 0.0266(17) 0.0027(13) 0.0056(13) 0.0187(15)
C36A 0.0434(18) 0.044(2) 0.0264(17) 0.0032(13) 0.0051(13) 0.0187(15)
C37A 0.0429(18) 0.0432(19) 0.0257(16) 0.0046(12) 0.0045(13) 0.0193(14)
C38A 0.0418(18) 0.0427(19) 0.0254(16) 0.0052(12) 0.0042(13) 0.0202(14)
C39A 0.0438(19) 0.0434(19) 0.0258(17) 0.0051(13) 0.0044(14) 0.0186(14)
C40A 0.0441(19) 0.043(2) 0.0261(17) 0.0060(13) 0.0046(14) 0.0186(15)
C41A 0.0436(19) 0.043(2) 0.0264(17) 0.0060(13) 0.0050(14) 0.0193(15)
C42A 0.0426(18) 0.043(2) 0.0259(17) 0.0055(13) 0.0049(13) 0.0200(14)
C54 0.053(3) 0.044(3) 0.035(2) 0.0024(18) 0.0169(19) 0.023(2)
C53 0.061(3) 0.055(3) 0.050(3) 0.012(2) 0.023(2) 0.042(2)
C52 0.0310(19) 0.041(2) 0.036(2) 0.0119(17) 0.0070(16) 0.0223(17)
C51 0.0278(18) 0.031(2) 0.0298(18) 0.0113(15) 0.0087(15) 0.0177(15)
C50 0.036(2) 0.031(2) 0.0264(18) 0.0096(15) 0.0112(15) 0.0180(16)
C49 0.0299(19) 0.031(2) 0.0320(19) 0.0102(16) 0.0109(15) 0.0128(16)
C48 0.0336(19) 0.0260(19) 0.0326(19) 0.0100(15) 0.0110(16) 0.0108(16)
C47 0.0285(18) 0.0276(19) 0.0250(17) 0.0083(14) 0.0042(14) 0.0140(15)
C46 0.0334(19) 0.027(2) 0.0272(18) 0.0080(14) 0.0055(15) 0.0102(15)
C45 0.035(2) 0.036(2) 0.047(2) 0.0179(19) 0.0065(19) 0.0035(18)
C44 0.026(2) 0.046(3) 0.048(3) 0.016(2) -0.0050(18) 0.0037(18)
C43 0.034(2) 0.043(2) 0.036(2) 0.0186(18) 0.0004(17) 0.0122(18)
C56 0.0240(17) 0.0231(18) 0.0288(18) 0.0082(14) 0.0058(14) 0.0080(14)
C55 0.0326(19) 0.028(2) 0.0279(19) 0.0062(15) 0.0088(15) 0.0074(15)
C59 0.041(2) 0.043(2) 0.0205(18) 0.0057(16) 0.0098(16) 0.0105(18)
C58 0.046(2) 0.036(2) 0.028(2) 0.0027(16) 0.0109(18) 0.0105(18)
C57 0.040(2) 0.033(2) 0.027(2) 0.0037(15) 0.0091(17) 0.0089(17)
C60 0.039(2) 0.038(2) 0.0235(18) 0.0081(16) 0.0076(16) 0.0129(17)
C62 0.045(3) 0.072(4) 0.073(3) 0.029(3) 0.024(2) 0.031(3)
C61 0.042(2) 0.039(2) 0.044(2) 0.0094(19) 0.0087(19) 0.0059(19)
C63 0.042(2) 0.043(3) 0.034(2) 0.0118(18) 0.0094(18) 0.0155(19)
C66 0.053(3) 0.072(4) 0.055(3) 0.007(3) 0.017(2) 0.029(3)
C65 0.101(5) 0.061(4) 0.064(4) 0.012(3) 0.036(3) 0.022(3)
C64 0.042(3) 0.055(3) 0.092(4) 0.018(3) 0.022(3) 0.015(2)

loop_
_atom_type_symbol
_atom_type_description
_atom_type_scat_dispersion_real
_atom_type_scat_dispersion_imag
_atom_type_scat_source
C C 0.0033 0.0016 ' International Tables Vol C Tables 4.2.6.8 and 6.1.1.4'
H H 0.0000 0.0000 ' International Tables Vol C Tables 4.2.6.8 and 6.1.1.4'
B B 0.0013 0.0007 ' International Tables Vol C Tables 4.2.6.8 and 6.1.1.4'
F F 0.0171 0.0103 ' International Tables Vol C Tables 4.2.6.8 and 6.1.1.4'
N N 0.0061 0.0033 ' International Tables Vol C Tables 4.2.6.8 and 6.1.1.4'
O O 0.0106 0.0060 ' International Tables Vol C Tables 4.2.6.8 and 6.1.1.4'
Pd Pd -0.9988 1.0072 ' International Tables Vol C Tables 4.2.6.8 and 6.1.1.4'

loop_
_geom_angle_atom_site_label_1
_geom_angle_atom_site_label_2
_geom_angle_atom_site_label_3
_geom_angle
_geom_angle_site_symmetry_1
_geom_angle_site_symmetry_3
N1 Pd1 N4 90.05(11) . .
N1 Pd1 N3 178.06(11) . .
N4 Pd1 N3 88.94(12) . .
N1 Pd1 N2 88.54(12) . .
N4 Pd1 N2 178.48(12) . .
N3 Pd1 N2 92.45(12) . .
F3 B1 F4 109.6(4) . .
F3 B1 F2 110.4(4) . .
F4 B1 F2 111.1(4) . .
F3 B1 F1 109.8(4) . .
F4 B1 F1 107.9(3) . .
F2 B1 F1 108.0(3) . .
C5 N1 C1 119.4(3) . .
C5 N1 Pd1 118.0(2) . .
C1 N1 Pd1 122.6(2) . .
N1 C1 C2 121.1(3) . .
N1 C1 H1 119.4 . .
C2 C1 H1 119.4 . .
C26 N2 C22 119.9(3) . .
C26 N2 Pd1 117.5(2) . .
C22 N2 Pd1 122.3(3) . .
F5 B2 F7 109.1(5) . .
F5 B2 F6 112.1(6) . .
F7 B2 F6 112.1(7) . .
F5 B2 F8 113.3(6) . .
F7 B2 F8 106.3(6) . .
F6 B2 F8 103.7(6) . .
F5A B2A F6A 103.7(18) . .
F5A B2A F8A 111.7(19) . .
F6A B2A F8A 121(2) . .
F5A B2A F7A 112(2) . .
F6A B2A F7A 103.0(19) . .
F8A B2A F7A 105.2(19) . .
C3 C2 C1 119.6(4) . .
C3 C2 H2 120.2 . .
C1 C2 H2 120.2 . .
C47 N3 C43 119.1(3) . .
C47 N3 Pd1 120.4(2) . .
C43 N3 Pd1 120.1(2) . .
C2 C3 C4 119.4(4) . .
C2 C3 H3 120.3 . .
C4 C3 H3 120.3 . .
C52 N4 C56 119.8(3) . .
C52 N4 Pd1 119.3(2) . .
C56 N4 Pd1 120.9(2) . .
C5 C4 C3 118.0(3) . .
C5 C4 C6 119.0(3) . .
C3 C4 C6 122.9(3) . .
C50 N5 C8 116.3(3) 2_676 .
N1 C5 C4 122.4(3) . .
N1 C5 H5 118.8 . .
C4 C5 H5 118.8 . .
C11 N6 C12 125.7(3) . .
C11 N6 H6N 117.2 . .
C12 N6 H6N 117.2 . .
C7 C6 C4 177.2(4) . .
C59 N7 C29 115.8(3) 2_676 .
C6 C7 C8 175.9(4) . .
N5 C8 C9 123.9(3) . .
N5 C8 C7 116.1(3) . .
C9 C8 C7 119.9(3) . .
C63 N9 C62 122.9(4) . .
C63 N9 C61 121.1(4) . .
C62 N9 C61 115.9(4) . .
C10 C9 C8 118.8(3) . .
C10 C9 H9 120.6 . .
C8 C9 H9 120.6 . .
C9 C10 C51 118.1(3) . 2_676
C9 C10 C11 124.3(3) . .
C51 C10 C11 117.5(3) 2_676 .
C66 N10 C64 123.2(4) . .
C66 N10 C65 119.5(4) . .
C64 N10 C65 117.3(4) . .
O1 C11 N6 123.7(3) . .
O1 C11 C10 119.9(3) . .
N6 C11 C10 116.3(3) . .
C13 C12 N6 122.1(3) . .
C13 C12 C17 120.4(3) . .
N6 C12 C17 117.5(3) . .
C12 C13 C14 120.5(4) . .
C12 C13 H13 119.8 . .
C14 C13 H13 119.8 . .
C15 C14 C13 120.8(4) . .
C15 C14 H14 119.6 . .
C13 C14 H14 119.6 . .
C14 C15 C16 120.7(4) . .
C14 C15 H15 119.7 . .
C16 C15 H15 119.7 . .
C15 C16 C18 122.3(4) . .
C15 C16 C17 119.6(4) . .
C18 C16 C17 118.1(4) . .
C21 C17 C16 118.6(4) . .
C21 C17 C12 123.3(3) . .
C16 C17 C12 118.1(4) . .
C20 C21 C17 120.9(4) . .
C20 C21 H21 119.6 . .
C17 C21 H21 119.6 . .
C21 C20 C19 120.4(4) . .
C21 C20 H20 119.8 . .
C19 C20 H20 119.8 . .
C18 C19 C20 120.4(4) . .
C18 C19 H19 119.8 . .
C20 C19 H19 119.8 . .
C19 C18 C16 121.7(4) . .
C19 C18 H18 119.2 . .
C16 C18 H18 119.2 . .
N2 C26 C25 122.6(3) . .
N2 C26 H26 118.7 . .
C25 C26 H26 118.7 . .
C24 C25 C26 117.5(4) . .
C24 C25 C27 124.3(4) . .
C26 C25 C27 118.2(3) . .
C23 C24 C25 118.8(4) . .
C23 C24 H24 120.6 . .
C25 C24 H24 120.6 . .
C24 C23 C22 120.6(4) . .
C24 C23 H23 119.7 . .
C22 C23 H23 119.7 . .
N2 C22 C23 120.6(4) . .
N2 C22 H22 119.7 . .
C23 C22 H22 119.7 . .
C28 C27 C25 173.1(4) . .
C27 C28 C29 176.2(5) . .
N7 C29 C30 123.9(4) . .
N7 C29 C28 116.6(3) . .
C30 C29 C28 119.5(3) . .
C31 C30 C29 119.4(4) . .
C31 C30 H30 120.3 . .
C29 C30 H30 120.3 . .
C30 C31 C60 117.9(4) . 2_676
C30 C31 C32 124.1(3) . .
C60 C31 C32 117.9(3) 2_676 .
O2 C32 N8 122.8(8) . .
O2 C32 N8A 123.1(6) . .
O2 C32 C31 120.7(3) . .
N8 C32 C31 116.5(8) . .
N8A C32 C31 116.2(6) . .
C32 N8 C33 127.6(17) . .
C32 N8 H8N 116.2 . .
C33 N8 H8N 116.2 . .
C34 C33 C38 121.2(9) . .
C34 C33 N8 117.1(11) . .
C38 C33 N8 121.7(11) . .
C33 C34 C35 120.3(10) . .
C33 C34 H34 119.9 . .
C35 C34 H34 119.9 . .
C36 C35 C34 120.8(10) . .
C36 C35 H35 119.6 . .
C34 C35 H35 119.6 . .
C35 C36 C37 121.4(9) . .
C35 C36 H36 119.3 . .
C37 C36 H36 119.3 . .
C39 C37 C36 123.8(10) . .
C39 C37 C38 118.9(10) . .
C36 C37 C38 117.2(9) . .
C42 C38 C33 122.8(9) . .
C42 C38 C37 118.4(9) . .
C33 C38 C37 118.8(9) . .
C37 C39 C40 120.7(9) . .
C37 C39 H39 119.7 . .
C40 C39 H39 119.7 . .
C39 C40 C41 121.7(10) . .
C39 C40 H40 119.1 . .
C41 C40 H40 119.1 . .
C42 C41 C40 118.1(10) . .
C42 C41 H41 120.9 . .
C40 C41 H41 120.9 . .
C41 C42 C38 122.0(9) . .
C41 C42 H42 119.0 . .
C38 C42 H42 119.0 . .
C32 N8A C33A 117.1(13) . .
C32 N8A H8O 121.5 . .
C33A N8A H8O 121.5 . .
C34A C33A C38A 120.4(8) . .
C34A C33A N8A 122.0(9) . .
C38A C33A N8A 117.4(9) . .
C33A C34A C35A 122.3(8) . .
C33A C34A H34A 118.9 . .
C35A C34A H34A 118.9 . .
C36A C35A C34A 118.3(7) . .
C36A C35A H35A 120.9 . .
C34A C35A H35A 120.9 . .
C35A C36A C37A 122.4(7) . .
C35A C36A H36A 118.8 . .
C37A C36A H36A 118.8 . .
C39A C37A C38A 120.8(8) . .
C39A C37A C36A 121.7(7) . .
C38A C37A C36A 117.5(7) . .
C33A C38A C42A 123.2(7) . .
C33A C38A C37A 119.0(7) . .
C42A C38A C37A 117.8(7) . .
C40A C39A C37A 118.4(7) . .
C40A C39A H39A 120.8 . .
C37A C39A H39A 120.8 . .
C39A C40A C41A 122.5(8) . .
C39A C40A H40A 118.7 . .
C41A C40A H40A 118.7 . .
C42A C41A C40A 118.4(8) . .
C42A C41A H41A 120.8 . .
C40A C41A H41A 120.8 . .
C41A C42A C38A 122.1(8) . .
C41A C42A H42A 119.0 . .
C38A C42A H42A 119.0 . .
C53 C54 C55 119.2(4) . .
C53 C54 H54 120.4 . .
C55 C54 H54 120.4 . .
C52 C53 C54 119.9(4) . .
C52 C53 H53 120.0 . .
C54 C53 H53 120.0 . .
N4 C52 C53 121.0(4) . .
N4 C52 H52 119.5 . .
C53 C52 H52 119.5 . .
C50 C51 C10 119.2(3) . 2_676
C50 C51 H51 120.4 . .
C10 C51 H51 120.4 2_676 .
N5 C50 C51 123.7(3) 2_676 .
N5 C50 C49 116.9(3) 2_676 .
C51 C50 C49 119.4(3) . .
C48 C49 C50 176.2(4) . .
C49 C48 C46 175.7(4) . .
N3 C47 C46 122.2(3) . .
N3 C47 H47 118.9 . .
C46 C47 H47 118.9 . .
C47 C46 C45 118.7(3) . .
C47 C46 C48 121.4(3) . .
C45 C46 C48 119.9(3) . .
C44 C45 C46 119.0(4) . .
C44 C45 H45 120.5 . .
C46 C45 H45 120.5 . .
C45 C44 C43 119.4(4) . .
C45 C44 H44 120.3 . .
C43 C44 H44 120.3 . .
N3 C43 C44 121.7(3) . .
N3 C43 H43 119.2 . .
C44 C43 H43 119.2 . .
N4 C56 C55 121.8(3) . .
N4 C56 H56 119.1 . .
C55 C56 H56 119.1 . .
C56 C55 C54 118.2(3) . .
C56 C55 C57 121.0(3) . .
C54 C55 C57 120.7(4) . .
N7 C59 C60 124.1(4) 2_676 .
N7 C59 C58 117.6(4) 2_676 .
C60 C59 C58 118.3(4) . .
C57 C58 C59 172.7(4) . .
C58 C57 C55 175.0(4) . .
C31 C60 C59 118.9(4) 2_676 .
C31 C60 H60 120.6 2_676 .
C59 C60 H60 120.6 . .
N9 C62 H62A 109.5 . .
N9 C62 H62B 109.5 . .
H62A C62 H62B 109.5 . .
N9 C62 H62C 109.5 . .
H62A C62 H62C 109.5 . .
H62B C62 H62C 109.5 . .
N9 C61 H61A 109.5 . .
N9 C61 H61B 109.5 . .
H61A C61 H61B 109.5 . .
N9 C61 H61C 109.5 . .
H61A C61 H61C 109.5 . .
H61B C61 H61C 109.5 . .
O3 C63 N9 125.7(4) . .
O3 C63 H63 117.2 . .
N9 C63 H63 117.2 . .
O4 C66 N10 126.8(5) . .
O4 C66 H66 116.6 . .
N10 C66 H66 116.6 . .
N10 C65 H65A 109.5 . .
N10 C65 H65B 109.5 . .
H65A C65 H65B 109.5 . .
N10 C65 H65C 109.5 . .
H65A C65 H65C 109.5 . .
H65B C65 H65C 109.5 . .
N10 C64 H64A 109.5 . .
N10 C64 H64B 109.5 . .
H64A C64 H64B 109.5 . .
N10 C64 H64C 109.5 . .
H64A C64 H64C 109.5 . .
H64B C64 H64C 109.5 . .

loop_
_geom_bond_atom_site_label_1
_geom_bond_atom_site_label_2
_geom_bond_distance
_geom_bond_site_symmetry_2
Pd1 N1 2.013(3) .
Pd1 N4 2.018(3) .
Pd1 N3 2.025(3) .
Pd1 N2 2.031(3) .
F1 B1 1.413(5) .
B1 F3 1.372(5) .
B1 F4 1.379(5) .
B1 F2 1.384(5) .
O1 C11 1.215(5) .
N1 C5 1.332(4) .
N1 C1 1.352(5) .
C1 C2 1.380(6) .
C1 H1 0.9500 .
O2 C32 1.216(5) .
N2 C26 1.322(5) .
N2 C22 1.334(5) .
B2 F5 1.357(7) .
B2 F7 1.358(8) .
B2 F6 1.359(8) .
B2 F8 1.364(8) .
B2A F5A 1.354(18) .
B2A F6A 1.355(18) .
B2A F8A 1.358(17) .
B2A F7A 1.362(19) .
C2 C3 1.371(6) .
C2 H2 0.9500 .
O3 C63 1.232(5) .
N3 C47 1.338(4) .
N3 C43 1.349(5) .
C3 C4 1.397(5) .
C3 H3 0.9500 .
O4 C66 1.211(6) .
N4 C52 1.341(4) .
N4 C56 1.342(4) .
C4 C5 1.383(5) .
C4 C6 1.434(5) .
N5 C50 1.345(5) 2_676
N5 C8 1.349(5) .
C5 H5 0.9500 .
N6 C11 1.360(5) .
N6 C12 1.421(5) .
N6 H6N 0.8800 .
C6 C7 1.191(5) .
N7 C59 1.338(5) 2_676
N7 C29 1.352(5) .
C7 C8 1.435(5) .
C8 C9 1.389(5) .
N9 C63 1.315(5) .
N9 C62 1.465(6) .
N9 C61 1.474(6) .
C9 C10 1.383(5) .
C9 H9 0.9500 .
C10 C51 1.398(5) 2_676
C10 C11 1.497(5) .
N10 C66 1.325(6) .
N10 C64 1.443(6) .
N10 C65 1.462(7) .
C12 C13 1.379(5) .
C12 C17 1.427(5) .
C13 C14 1.402(6) .
C13 H13 0.9500 .
C14 C15 1.359(7) .
C14 H14 0.9500 .
C15 C16 1.414(6) .
C15 H15 0.9500 .
C16 C18 1.424(6) .
C16 C17 1.426(5) .
C17 C21 1.421(6) .
C21 C20 1.373(6) .
C21 H21 0.9500 .
C20 C19 1.397(7) .
C20 H20 0.9500 .
C19 C18 1.355(7) .
C19 H19 0.9500 .
C18 H18 0.9500 .
C26 C25 1.403(5) .
C26 H26 0.9500 .
C25 C24 1.386(6) .
C25 C27 1.427(6) .
C24 C23 1.375(7) .
C24 H24 0.9500 .
C23 C22 1.379(6) .
C23 H23 0.9500 .
C22 H22 0.9500 .
C27 C28 1.186(6) .
C28 C29 1.456(6) .
C29 C30 1.394(5) .
C30 C31 1.373(5) .
C30 H30 0.9500 .
C31 C60 1.395(5) 2_676
C31 C32 1.510(5) .
C32 N8 1.285(16) .
C32 N8A 1.414(13) .
N8 C33 1.423(11) .
N8 H8N 0.8800 .
C33 C34 1.366(11) .
C33 C38 1.413(11) .
C34 C35 1.396(11) .
C34 H34 0.9500 .
C35 C36 1.353(14) .
C35 H35 0.9500 .
C36 C37 1.438(13) .
C36 H36 0.9500 .
C37 C39 1.375(13) .
C37 C38 1.439(11) .
C38 C42 1.411(11) .
C39 C40 1.377(14) .
C39 H39 0.9500 .
C40 C41 1.408(14) .
C40 H40 0.9500 .
C41 C42 1.364(12) .
C41 H41 0.9500 .
C42 H42 0.9500 .
N8A C33A 1.435(10) .
N8A H8O 0.8800 .
C33A C34A 1.362(10) .
C33A C38A 1.417(10) .
C34A C35A 1.407(10) .
C34A H34A 0.9500 .
C35A C36A 1.367(12) .
C35A H35A 0.9500 .
C36A C37A 1.433(11) .
C36A H36A 0.9500 .
C37A C39A 1.389(11) .
C37A C38A 1.433(9) .
C38A C42A 1.431(10) .
C39A C40A 1.384(12) .
C39A H39A 0.9500 .
C40A C41A 1.432(12) .
C40A H40A 0.9500 .
C41A C42A 1.341(10) .
C41A H41A 0.9500 .
C42A H42A 0.9500 .
C54 C53 1.378(6) .
C54 C55 1.389(6) .
C54 H54 0.9500 .
C53 C52 1.375(6) .
C53 H53 0.9500 .
C52 H52 0.9500 .
C51 C50 1.380(5) .
C51 C10 1.398(5) 2_676
C51 H51 0.9500 .
C50 N5 1.345(5) 2_676
C50 C49 1.444(5) .
C49 C48 1.192(5) .
C48 C46 1.435(5) .
C47 C46 1.391(5) .
C47 H47 0.9500 .
C46 C45 1.395(5) .
C45 C44 1.376(6) .
C45 H45 0.9500 .
C44 C43 1.390(6) .
C44 H44 0.9500 .
C43 H43 0.9500 .
C56 C55 1.387(5) .
C56 H56 0.9500 .
C55 C57 1.438(5) .
C59 N7 1.338(5) 2_676
C59 C60 1.396(6) .
C59 C58 1.455(5) .
C58 C57 1.186(6) .
C60 C31 1.395(5) 2_676
C60 H60 0.9500 .
C62 H62A 0.9800 .
C62 H62B 0.9800 .
C62 H62C 0.9800 .
C61 H61A 0.9800 .
C61 H61B 0.9800 .
C61 H61C 0.9800 .
C63 H63 0.9500 .
C66 H66 0.9500 .
C65 H65A 0.9800 .
C65 H65B 0.9800 .
C65 H65C 0.9800 .
C64 H64A 0.9800 .
C64 H64B 0.9800 .
C64 H64C 0.9800 .

loop_
_geom_torsion_atom_site_label_1
_geom_torsion_atom_site_label_2
_geom_torsion_atom_site_label_3
_geom_torsion_atom_site_label_4
_geom_torsion
_geom_torsion_site_symmetry_1
_geom_torsion_site_symmetry_4
C5 N1 C1 C2 0.3(6) . .
Pd1 N1 C1 C2 -179.2(3) . .
N1 C1 C2 C3 0.3(7) . .
C1 C2 C3 C4 -0.2(7) . .
C2 C3 C4 C5 -0.5(6) . .
C2 C3 C4 C6 -178.0(4) . .
C1 N1 C5 C4 -1.1(5) . .
Pd1 N1 C5 C4 178.5(3) . .
C3 C4 C5 N1 1.2(5) . .
C6 C4 C5 N1 178.8(3) . .
C50 N5 C8 C9 1.9(5) 2_676 .
C50 N5 C8 C7 -177.8(3) 2_676 .
N5 C8 C9 C10 -0.7(6) . .
C7 C8 C9 C10 178.9(3) . .
C8 C9 C10 C51 -0.8(5) . 2_676
C8 C9 C10 C11 174.3(4) . .
C12 N6 C11 O1 1.2(7) . .
C12 N6 C11 C10 -175.7(3) . .
C9 C10 C11 O1 -154.2(5) . .
C51 C10 C11 O1 20.9(6) 2_676 .
C9 C10 C11 N6 22.8(6) . .
C51 C10 C11 N6 -162.0(3) 2_676 .
C11 N6 C12 C13 -28.5(6) . .
C11 N6 C12 C17 153.2(4) . .
N6 C12 C13 C14 -178.2(4) . .
C17 C12 C13 C14 0.1(6) . .
C12 C13 C14 C15 1.3(7) . .
C13 C14 C15 C16 -1.4(7) . .
C14 C15 C16 C18 -179.4(5) . .
C14 C15 C16 C17 0.1(7) . .
C15 C16 C17 C21 -178.3(4) . .
C18 C16 C17 C21 1.2(6) . .
C15 C16 C17 C12 1.2(6) . .
C18 C16 C17 C12 -179.3(4) . .
C13 C12 C17 C21 178.2(4) . .
N6 C12 C17 C21 -3.4(6) . .
C13 C12 C17 C16 -1.3(6) . .
N6 C12 C17 C16 177.1(3) . .
C16 C17 C21 C20 -0.8(6) . .
C12 C17 C21 C20 179.7(4) . .
C17 C21 C20 C19 0.6(8) . .
C21 C20 C19 C18 -0.9(9) . .
C20 C19 C18 C16 1.3(9) . .
C15 C16 C18 C19 178.0(5) . .
C17 C16 C18 C19 -1.5(8) . .
C22 N2 C26 C25 -2.5(6) . .
Pd1 N2 C26 C25 -176.7(3) . .
N2 C26 C25 C24 1.8(6) . .
N2 C26 C25 C27 -177.9(4) . .
C26 C25 C24 C23 -0.2(7) . .
C27 C25 C24 C23 179.4(5) . .
C25 C24 C23 C22 -0.5(8) . .
C26 N2 C22 C23 1.8(7) . .
Pd1 N2 C22 C23 175.6(4) . .
C24 C23 C22 N2 -0.3(8) . .
C59 N7 C29 C30 -0.3(6) 2_676 .
C59 N7 C29 C28 178.5(4) 2_676 .
N7 C29 C30 C31 1.3(6) . .
C28 C29 C30 C31 -177.5(4) . .
C29 C30 C31 C60 -1.5(6) . 2_676
C29 C30 C31 C32 178.1(4) . .
C30 C31 C32 O2 -167.4(4) . .
C60 C31 C32 O2 12.2(6) 2_676 .
C30 C31 C32 N8 15.1(11) . .
C60 C31 C32 N8 -165.3(10) 2_676 .
C30 C31 C32 N8A 10.5(9) . .
C60 C31 C32 N8A -169.9(8) 2_676 .
O2 C32 N8 C33 1(2) . .
C31 C32 N8 C33 178.8(13) . .
C32 N8 C33 C34 -116(2) . .
C32 N8 C33 C38 63(3) . .
C38 C33 C34 C35 -4(2) . .
N8 C33 C34 C35 175.1(14) . .
C33 C34 C35 C36 -0.2(16) . .
C34 C35 C36 C37 1.7(15) . .
C35 C36 C37 C39 176.7(10) . .
C35 C36 C37 C38 0.6(15) . .
C34 C33 C38 C42 -171.9(14) . .
N8 C33 C38 C42 9(2) . .
C34 C33 C38 C37 6(2) . .
N8 C33 C38 C37 -172.8(16) . .
C39 C37 C38 C42 -2.7(17) . .
C36 C37 C38 C42 173.6(11) . .
C39 C37 C38 C33 179.4(12) . .
C36 C37 C38 C33 -4.3(18) . .
C36 C37 C39 C40 -171.6(10) . .
C38 C37 C39 C40 4.5(15) . .
C37 C39 C40 C41 -4.0(15) . .
C39 C40 C41 C42 1.5(15) . .
C40 C41 C42 C38 0.3(17) . .
C33 C38 C42 C41 178.2(14) . .
C37 C38 C42 C41 0.4(18) . .
O2 C32 N8A C33A -1.7(15) . .
C31 C32 N8A C33A -179.6(8) . .
C32 N8A C33A C34A -108.9(16) . .
C32 N8A C33A C38A 76.3(16) . .
C38A C33A C34A C35A -1.7(18) . .
N8A C33A C34A C35A -176.4(12) . .
C33A C34A C35A C36A -0.9(14) . .
C34A C35A C36A C37A 3.5(12) . .
C35A C36A C37A C39A 176.9(8) . .
C35A C36A C37A C38A -3.3(12) . .
C34A C33A C38A C42A -174.7(11) . .
N8A C33A C38A C42A 0(2) . .
C34A C33A C38A C37A 1.8(18) . .
N8A C33A C38A C37A 176.7(12) . .
C39A C37A C38A C33A -179.6(10) . .
C36A C37A C38A C33A 0.7(15) . .
C39A C37A C38A C42A -3.0(14) . .
C36A C37A C38A C42A 177.3(9) . .
C38A C37A C39A C40A 1.9(13) . .
C36A C37A C39A C40A -178.4(8) . .
C37A C39A C40A C41A 0.7(12) . .
C39A C40A C41A C42A -2.0(12) . .
C40A C41A C42A C38A 0.8(13) . .
C33A C38A C42A C41A 178.1(11) . .
C37A C38A C42A C41A 1.6(15) . .
C55 C54 C53 C52 1.3(7) . .
C56 N4 C52 C53 -0.1(6) . .
Pd1 N4 C52 C53 -177.6(3) . .
C54 C53 C52 N4 -1.4(7) . .
C10 C51 C50 N5 -0.2(6) 2_676 2_676
C10 C51 C50 C49 -179.9(3) 2_676 .
C43 N3 C47 C46 0.8(5) . .
Pd1 N3 C47 C46 173.3(3) . .
N3 C47 C46 C45 0.3(6) . .
N3 C47 C46 C48 -177.3(3) . .
C47 C46 C45 C44 -1.0(6) . .
C48 C46 C45 C44 176.7(4) . .
C46 C45 C44 C43 0.5(7) . .
C47 N3 C43 C44 -1.3(6) . .
Pd1 N3 C43 C44 -173.8(3) . .
C45 C44 C43 N3 0.7(7) . .
C52 N4 C56 C55 1.6(5) . .
Pd1 N4 C56 C55 179.1(3) . .
N4 C56 C55 C54 -1.6(5) . .
N4 C56 C55 C57 -179.2(3) . .
C53 C54 C55 C56 0.1(6) . .
C53 C54 C55 C57 177.7(4) . .
N7 C59 C60 C31 -0.2(6) 2_676 2_676
C58 C59 C60 C31 -178.3(4) . 2_676
C62 N9 C63 O3 177.0(4) . .
C61 N9 C63 O3 -2.8(6) . .
C64 N10 C66 O4 176.9(5) . .
C65 N10 C66 O4 -2.1(8) . .
